data_7119104
loop_
_publ_author_name
'Meng, Ting'
'Tang, Shang-Feng'
'Qin, Qi-Pin'
'Liang, Yue-Lan'
'Wu, Chen-Xuan'
'Wang, Chen-Yu'
'Yan, Hou-Tian'
'Dong, Jia-Xin'
'Liu, Yan-Cheng'

_publ_section_title
;
 Evaluation of the effect of iodine substitution of 8-hydroxyquinoline on
 its platinum(ii)complex: cytotoxicity, cell apoptosis and telomerase
 inhibition
;
_journal_issue 9
_journal_name_full 'Med. Chem. Commun.'
_journal_page_first 1802
_journal_paper_doi 10.1039/C6MD00201C
_journal_volume 7
_journal_year 2016
_chemical_absolute_configuration ad
_chemical_formula_moiety 'C11 H12 Cl N O2 Pt S'
_chemical_formula_sum 'C11 H12 Cl N O2 Pt S'
_chemical_formula_weight 452.82
_chemical_name_systematic
;
 ? 
;
_space_group_crystal_system orthorhombic
_space_group_IT_number 33
_space_group_name_Hall 'P 2c -2n'
_space_group_name_H-M_alt 'P n a 21'
_symmetry_space_group_name_Hall 'P 2c -2n'
_symmetry_space_group_name_H-M 'P n a 21'
_atom_sites_solution_hydrogens geom
_atom_sites_solution_primary direct
_atom_sites_solution_secondary difmap
_audit_creation_date 2015-05-22
_audit_creation_method
;
  Olex2 1.2-ac2
  (compiled 2012.03.06 svn.r2239, GUI svn.r4109)
;
_audit_update_record
;
2016-03-04 deposited with the CCDC.
2016-06-28 downloaded from the CCDC.
;
_cell_angle_alpha 90.00
_cell_angle_beta 90.00
_cell_angle_gamma 90.00
_cell_formula_units_Z 4
_cell_length_a 7.4733(2)
_cell_length_b 17.1260(6)
_cell_length_c 9.9156(3)
_cell_measurement_reflns_used 2132
_cell_measurement_temperature 296(2)
_cell_measurement_theta_max 27.9960
_cell_measurement_theta_min 3.5970
_cell_volume 1269.08(7)
_computing_cell_refinement
;
CrysAlisPro, Agilent Technologies,
Version 1.171.37.35 (release 13-08-2014 CrysAlis171 .NET)
(compiled Aug 13 2014,18:06:01)
;
_computing_data_collection
;
CrysAlisPro, Agilent Technologies,
Version 1.171.37.35 (release 13-08-2014 CrysAlis171 .NET)
(compiled Aug 13 2014,18:06:01)
;
_computing_data_reduction
;
CrysAlisPro, Agilent Technologies,
Version 1.171.37.35 (release 13-08-2014 CrysAlis171 .NET)
(compiled Aug 13 2014,18:06:01)
;
_computing_molecular_graphics
;
O. V. Dolomanov, L. J. Bourhis, R. J. Gildea, J. A. K. Howard and H. Puschmann,
OLEX2: a complete structure solution, refinement and analysis program.
J. Appl. Cryst. (2009). 42, 339-341.
;
_computing_publication_material
;
O. V. Dolomanov, L. J. Bourhis, R. J. Gildea, J. A. K. Howard and H. Puschmann,
OLEX2: a complete structure solution, refinement and analysis program.
J. Appl. Cryst. (2009). 42, 339-341.
;
_computing_structure_refinement
;
XL, G.M. Sheldrick, Acta Cryst.
(2008). A64, 112-122
;
_computing_structure_solution
;
XS, G.M. Sheldrick, Acta Cryst.
(2008). A64, 112-122
;
_diffrn_ambient_temperature 296.15
_diffrn_detector 'CCD plate'
_diffrn_detector_area_resol_mean 16.0233
_diffrn_detector_type Eos
_diffrn_measured_fraction_theta_full 0.9961
_diffrn_measured_fraction_theta_max 0.6209
_diffrn_measurement_details
;
  1 omega  -25.00   47.00   1.0000    2.9400
omega____ theta____ kappa____ phi______ frames
    -       18.8610   19.0000  -60.0000 72

  2 omega   14.00   53.00   1.0000    2.9400
omega____ theta____ kappa____ phi______ frames
    -       18.8610  -99.0000  120.0000 39

  3 omega   -9.00   17.00   1.0000    2.9400
omega____ theta____ kappa____ phi______ frames
    -       18.8610   77.0000  150.0000 26

  4 omega   47.00   78.00   1.0000    2.9400
omega____ theta____ kappa____ phi______ frames
    -       18.8610   77.0000  150.0000 31
;
_diffrn_measurement_device 'four-circle diffractometer'
_diffrn_measurement_device_type 'SuperNova, Single source at offset, Eos'
_diffrn_measurement_method '\w scans'
_diffrn_orient_matrix_UB_11 0.0001851000
_diffrn_orient_matrix_UB_12 0.0201055000
_diffrn_orient_matrix_UB_13 -0.0625119000
_diffrn_orient_matrix_UB_21 0.0032696000
_diffrn_orient_matrix_UB_22 0.0361833000
_diffrn_orient_matrix_UB_23 0.0347161000
_diffrn_orient_matrix_UB_31 0.0948865000
_diffrn_orient_matrix_UB_32 -0.0013200000
_diffrn_orient_matrix_UB_33 -0.0010167000
_diffrn_radiation_monochromator mirror
_diffrn_radiation_probe x-ray
_diffrn_radiation_type 'Mo K\a'
_diffrn_radiation_wavelength 0.71073
_diffrn_reflns_av_R_equivalents 0.0603
_diffrn_reflns_av_unetI/netI 0.0728
_diffrn_reflns_limit_h_max 9
_diffrn_reflns_limit_h_min -9
_diffrn_reflns_limit_k_max 21
_diffrn_reflns_limit_k_min -18
_diffrn_reflns_limit_l_max 11
_diffrn_reflns_limit_l_min -12
_diffrn_reflns_number 3726
_diffrn_reflns_theta_full 26.37
_diffrn_reflns_theta_max 26.37
_diffrn_reflns_theta_min 2.97
_diffrn_source 'SuperNova (Mo) X-ray Source'
_diffrn_source_current n/a
_diffrn_source_voltage n/a
_exptl_absorpt_coefficient_mu 11.419
_exptl_absorpt_correction_T_max 1.00000
_exptl_absorpt_correction_T_min 0.12378
_exptl_absorpt_correction_type multi-scan
_exptl_absorpt_process_details
;
CrysAlisPro, Agilent Technologies,
Version 1.171.37.35 (release 13-08-2014 CrysAlis171 .NET)
(compiled Aug 13 2014,18:06:01)
Empirical absorption correction using spherical harmonics,
 implemented in SCALE3 ABSPACK scaling algorithm.
;
_exptl_crystal_colour ' brown'
_exptl_crystal_density_diffrn 2.370
_exptl_crystal_density_method 'not measured'
_exptl_crystal_description 'block crystals'
_exptl_crystal_F_000 848
_exptl_crystal_size_max 0.22
_exptl_crystal_size_mid 0.2
_exptl_crystal_size_min 0.18
_refine_diff_density_max 1.884
_refine_diff_density_min -3.699
_refine_diff_density_rms 0.564
_refine_ls_abs_structure_details 'Flack H D (1983), Acta Cryst. A39, 876-881'
_refine_ls_abs_structure_Flack -0.07(3)
_refine_ls_extinction_method none
_refine_ls_goodness_of_fit_ref 1.076
_refine_ls_hydrogen_treatment mixed
_refine_ls_matrix_type full
_refine_ls_number_parameters 156
_refine_ls_number_reflns 1888
_refine_ls_number_restraints 31
_refine_ls_restrained_S_all 1.078
_refine_ls_R_factor_all 0.0681
_refine_ls_R_factor_gt 0.0606
_refine_ls_shift/su_max 0.001
_refine_ls_shift/su_mean 0.000
_refine_ls_structure_factor_coef Fsqd
_refine_ls_weighting_details 'calc w=1/[\s^2^(Fo^2^)+(0.0885P)^2^+0.0000P] where P=(Fo^2^+2Fc^2^)/3'
_refine_ls_weighting_scheme calc
_refine_ls_wR_factor_gt 0.1408
_refine_ls_wR_factor_ref 0.1534
_reflns_number_gt 1614
_reflns_number_total 1888
_reflns_threshold_expression >2sigma(I)
_cod_data_source_file c6md00201c2.cif
_cod_data_source_block 32
_cod_depositor_comments 'Adding full bibliography for 7119104--7119105.cif.'
_cod_original_cell_volume 1269.06(7)
_cod_database_code 7119104
_chemical_oxdiff_formula 'C1 H1 O1 N1 Br1 Ni1'
_reflns_odcompleteness_completeness 99.61
_reflns_odcompleteness_iscentric 1
_reflns_odcompleteness_theta 26.32
_olex2_submission_special_instructions 'No special instructions were received'

loop_
_space_group_symop_id
_space_group_symop_operation_xyz
1 'x, y, z'
2 '-x, -y, z+1/2'
3 '-x+1/2, y+1/2, z+1/2'
4 'x+1/2, -y+1/2, z'

loop_
_atom_site_label
_atom_site_type_symbol
_atom_site_fract_x
_atom_site_fract_y
_atom_site_fract_z
_atom_site_U_iso_or_equiv
_atom_site_adp_type
_atom_site_occupancy
_atom_site_symmetry_multiplicity
_atom_site_calc_flag
_atom_site_refinement_flags
Pt1 Pt 0.46996(8) 0.22683(3) 0.03784(13) 0.0306(2) Uani 1 1 d .
Cl1 Cl 0.4235(8) 0.2638(3) 0.2569(6) 0.0430(11) Uani 1 1 d .
S1 S 0.4645(6) 0.1039(3) 0.0996(6) 0.0391(11) Uani 1 1 d .
O1 O 0.479(2) 0.0407(9) 0.0013(19) 0.077(7) Uani 1 1 d .
O2 O 0.4702(17) 0.3443(8) -0.0168(16) 0.041(3) Uani 1 1 d U
N1 N 0.5208(18) 0.2164(10) -0.1582(19) 0.027(4) Uani 1 1 d .
C1 C 0.552(3) 0.1495(13) -0.231(3) 0.051(6) Uani 1 1 d .
H1 H 0.5377 0.1014 -0.1885 0.061 Uiso 1 1 calc R
C2 C 0.604(3) 0.1517(13) -0.366(2) 0.052(5) Uani 1 1 d U
H2 H 0.6234 0.1053 -0.4126 0.063 Uiso 1 1 calc R
C3 C 0.625(3) 0.2221(10) -0.431(2) 0.046(7) Uani 1 1 d .
H3 H 0.6618 0.2237 -0.5204 0.055 Uiso 1 1 calc R
C4 C 0.592(3) 0.2906(11) -0.361(2) 0.039(4) Uani 1 1 d U
C5 C 0.603(3) 0.3660(13) -0.415(3) 0.060(6) Uani 1 1 d .
H5 H 0.6299 0.3721 -0.5057 0.072 Uiso 1 1 calc R
C6 C 0.575(3) 0.4299(17) -0.339(3) 0.068(7) Uani 1 1 d U
H6 H 0.5872 0.4788 -0.3783 0.082 Uiso 1 1 calc R
C7 C 0.529(3) 0.4251(15) -0.201(3) 0.049(6) Uani 1 1 d .
H7 H 0.5103 0.4698 -0.1495 0.059 Uiso 1 1 calc R
C8 C 0.513(2) 0.3459(14) -0.141(2) 0.039(5) Uani 1 1 d .
C9 C 0.545(2) 0.2857(12) -0.223(2) 0.026(4) Uani 1 1 d .
C10 C 0.267(3) 0.0853(12) 0.189(2) 0.061(6) Uani 1 1 d .
H10A H 0.2574 0.1215 0.2626 0.092 Uiso 1 1 calc R
H10B H 0.2700 0.0330 0.2236 0.092 Uiso 1 1 calc R
H10C H 0.1664 0.0913 0.1301 0.092 Uiso 1 1 calc R
C11 C 0.627(3) 0.0867(13) 0.224(3) 0.067(7) Uani 1 1 d U
H11A H 0.7410 0.1054 0.1929 0.100 Uiso 1 1 calc R
H11B H 0.6348 0.0316 0.2413 0.100 Uiso 1 1 calc R
H11C H 0.5945 0.1135 0.3052 0.100 Uiso 1 1 calc R

loop_
_atom_site_aniso_label
_atom_site_aniso_U_11
_atom_site_aniso_U_22
_atom_site_aniso_U_33
_atom_site_aniso_U_23
_atom_site_aniso_U_13
_atom_site_aniso_U_12
Pt1 0.0470(4) 0.0243(4) 0.0204(4) 0.0005(5) 0.0016(9) 0.00072(18)
Cl1 0.054(3) 0.047(3) 0.029(3) -0.002(2) 0.004(2) 0.007(2)
S1 0.061(3) 0.026(3) 0.030(3) 0.001(2) 0.006(2) -0.0004(18)
O1 0.149(16) 0.030(8) 0.051(19) -0.001(9) 0.005(9) -0.017(8)
O2 0.077(7) 0.021(6) 0.025(6) -0.009(5) -0.003(5) 0.012(5)
N1 0.031(7) 0.026(8) 0.024(9) 0.007(7) -0.006(6) -0.011(5)
C1 0.095(18) 0.023(11) 0.034(12) -0.005(9) 0.002(11) 0.003(10)
C2 0.062(9) 0.047(9) 0.047(9) -0.014(7) 0.007(7) 0.014(7)
C3 0.043(10) 0.054(12) 0.041(18) -0.001(8) 0.007(9) 0.014(7)
C4 0.047(8) 0.042(8) 0.027(7) 0.015(7) 0.000(7) 0.002(7)
C5 0.068(13) 0.066(15) 0.047(13) 0.017(11) -0.007(11) 0.017(12)
C6 0.082(10) 0.063(10) 0.060(10) 0.011(8) -0.008(8) -0.004(8)
C7 0.071(14) 0.036(12) 0.040(14) 0.005(10) -0.005(10) -0.011(10)
C8 0.034(8) 0.055(14) 0.026(11) 0.001(10) -0.003(7) 0.017(8)
C9 0.029(9) 0.033(10) 0.016(9) 0.009(7) 0.000(7) -0.003(6)
C10 0.056(12) 0.051(12) 0.077(16) 0.023(12) 0.023(12) 0.005(10)
C11 0.055(10) 0.052(11) 0.094(15) 0.014(11) -0.021(11) -0.013(9)

loop_
_atom_type_symbol
_atom_type_description
_atom_type_scat_dispersion_real
_atom_type_scat_dispersion_imag
_atom_type_scat_source
C C 0.0033 0.0016 'International Tables Vol C Tables 4.2.6.8 and 6.1.1.4'
H H 0.0000 0.0000 'International Tables Vol C Tables 4.2.6.8 and 6.1.1.4'
Cl Cl 0.1484 0.1585 'International Tables Vol C Tables 4.2.6.8 and 6.1.1.4'
N N 0.0061 0.0033 'International Tables Vol C Tables 4.2.6.8 and 6.1.1.4'
O O 0.0106 0.0060 'International Tables Vol C Tables 4.2.6.8 and 6.1.1.4'
Pt Pt -1.7033 8.3905 'International Tables Vol C Tables 4.2.6.8 and 6.1.1.4'
S S 0.1246 0.1234 'International Tables Vol C Tables 4.2.6.8 and 6.1.1.4'

loop_
_geom_angle_atom_site_label_1
_geom_angle_atom_site_label_2
_geom_angle_atom_site_label_3
_geom_angle
S1 Pt1 Cl1 89.9(2)
O2 Pt1 Cl1 88.8(4)
O2 Pt1 S1 178.5(4)
N1 Pt1 Cl1 169.0(5)
N1 Pt1 S1 100.9(5)
N1 Pt1 O2 80.4(6)
O1 S1 Pt1 121.6(7)
O1 S1 C10 105.5(10)
O1 S1 C11 106.9(11)
C10 S1 Pt1 109.4(7)
C10 S1 C11 101.3(13)
C11 S1 Pt1 110.1(8)
C8 O2 Pt1 105.8(14)
C1 N1 Pt1 128.3(15)
C9 N1 Pt1 114.0(14)
C9 N1 C1 117(2)
N1 C1 H1 119.1
N1 C1 C2 122(2)
C2 C1 H1 119.1
C1 C2 H2 119.9
C3 C2 C1 120(2)
C3 C2 H2 119.9
C2 C3 H3 120.4
C2 C3 C4 119.2(19)
C4 C3 H3 120.4
C3 C4 C5 125(2)
C3 C4 C9 118.5(18)
C5 C4 C9 116(2)
C4 C5 H5 119.1
C6 C5 C4 122(2)
C6 C5 H5 119.1
C5 C6 H6 118.9
C5 C6 C7 122(2)
C7 C6 H6 118.9
C6 C7 H7 121.3
C6 C7 C8 117(2)
C8 C7 H7 121.3
O2 C8 C7 115(2)
O2 C8 C9 128(2)
C9 C8 C7 116.5(19)
N1 C9 C4 122.7(19)
C8 C9 N1 111(2)
C8 C9 C4 126(2)
S1 C10 H10A 109.5
S1 C10 H10B 109.5
S1 C10 H10C 109.5
H10A C10 H10B 109.5
H10A C10 H10C 109.5
H10B C10 H10C 109.5
S1 C11 H11A 109.5
S1 C11 H11B 109.5
S1 C11 H11C 109.5
H11A C11 H11B 109.5
H11A C11 H11C 109.5
H11B C11 H11C 109.5

loop_
_geom_bond_atom_site_label_1
_geom_bond_atom_site_label_2
_geom_bond_distance
Pt1 Cl1 2.289(6)
Pt1 S1 2.193(5)
Pt1 O2 2.084(14)
Pt1 N1 1.988(19)
S1 O1 1.460(18)
S1 C10 1.75(2)
S1 C11 1.76(2)
O2 C8 1.27(3)
N1 C1 1.37(3)
N1 C9 1.36(2)
C1 H1 0.9300
C1 C2 1.40(3)
C2 H2 0.9300
C2 C3 1.38(3)
C3 H3 0.9300
C3 C4 1.39(3)
C4 C5 1.40(3)
C4 C9 1.42(3)
C5 H5 0.9300
C5 C6 1.34(3)
C6 H6 0.9300
C6 C7 1.41(4)
C7 H7 0.9300
C7 C8 1.49(3)
C8 C9 1.34(3)
C10 H10A 0.9600
C10 H10B 0.9600
C10 H10C 0.9600
C11 H11A 0.9600
C11 H11B 0.9600
C11 H11C 0.9600

loop_
_geom_torsion_atom_site_label_1
_geom_torsion_atom_site_label_2
_geom_torsion_atom_site_label_3
_geom_torsion_atom_site_label_4
_geom_torsion
Pt1 O2 C8 C7 -177.4(13)
Pt1 O2 C8 C9 2(2)
Pt1 N1 C1 C2 -173.4(17)
Pt1 N1 C9 C4 176.5(14)
Pt1 N1 C9 C8 -5.6(19)
Cl1 Pt1 S1 O1 177.1(9)
Cl1 Pt1 S1 C10 53.7(9)
Cl1 Pt1 S1 C11 -56.9(10)
Cl1 Pt1 O2 C8 173.6(12)
Cl1 Pt1 N1 C1 165.4(19)
Cl1 Pt1 N1 C9 -7(3)
S1 Pt1 O2 C8 -153(15)
S1 Pt1 N1 C1 -2.7(17)
S1 Pt1 N1 C9 -175.4(11)
O2 Pt1 S1 O1 144(15)
O2 Pt1 S1 C10 21(15)
O2 Pt1 S1 C11 -90(15)
O2 Pt1 N1 C1 178.1(17)
O2 Pt1 N1 C9 5.4(11)
O2 C8 C9 N1 2(3)
O2 C8 C9 C4 179.9(19)
N1 Pt1 S1 O1 -5.2(10)
N1 Pt1 S1 C10 -128.6(10)
N1 Pt1 S1 C11 120.9(11)
N1 Pt1 O2 C8 -3.9(11)
N1 C1 C2 C3 0(4)
C1 N1 C9 C4 3(3)
C1 N1 C9 C8 -179.2(16)
C1 C2 C3 C4 -1(4)
C2 C3 C4 C5 -178(2)
C2 C3 C4 C9 3(3)
C3 C4 C5 C6 -177(2)
C3 C4 C9 N1 -4(3)
C3 C4 C9 C8 178.4(18)
C4 C5 C6 C7 -2(4)
C5 C4 C9 N1 176.8(17)
C5 C4 C9 C8 -1(3)
C5 C6 C7 C8 0(4)
C6 C7 C8 O2 -179.6(19)
C6 C7 C8 C9 1(3)
C7 C8 C9 N1 -178.2(15)
C7 C8 C9 C4 0(3)
C9 N1 C1 C2 -1(3)
C9 C4 C5 C6 2(3)
